data_4517032
loop_
_publ_author_name
'D&#x2019;Amato, Roberto'
'Donnadio, Anna'
'Carta, Mariolino'
'Sangregorio, Claudio'
'Tiana, Davide'
'Vivani, Riccardo'
'Taddei, Marco'
'Costantino, Ferdinando'

_publ_section_title
;
 Water-Based Synthesis and Enhanced CO2 Capture Performance of
 Perfluorinated Cerium-Based Metal--Organic Frameworks with UiO-66 and
 MIL-140 Topology
;
_journal_issue 1
_journal_name_full 'ACS Sustainable Chemistry &amp; Engineering'
_journal_page_first 394
_journal_paper_doi 10.1021/acssuschemeng.8b03765
_journal_volume 7
_journal_year 2018
_chemical_formula_moiety CeO(OOC-C6F4-COO)_H2O
_chemical_formula_sum 'C8 Ce F4 O6'
_chemical_formula_weight 408.19
_space_group_IT_number 15
_space_group_name_Hall '-C 2yc'
_space_group_name_H-M_alt 'C 1 2/c 1'
_symmetry_cell_setting monoclinic
_symmetry_space_group_name_H-M 'C 1 2/c 1'
_cell_angle_alpha 90.0
_cell_angle_beta 96.0474(21)
_cell_angle_gamma 90.0
_cell_formula_units_Z 8
_cell_length_a 25.8200(6)
_cell_length_b 11.60111(24)
_cell_length_c 8.08410(18)
_cell_measurement_temperature 298
_cell_volume 2408.04(9)
_computing_structure_refinement GSAS
_diffrn_ambient_temperature 298
_diffrn_detector XCelerator
_diffrn_measurement_device_type 'PanAlytical X'Pert Pro'
_diffrn_radiation_polarisn_ratio 0.7
_diffrn_radiation_probe x-ray
_exptl_absorpt_correction_T_max 1.00000
_exptl_absorpt_correction_T_min 1.00000
_exptl_absorpt_process_details
;   GSAS Absorption/surface roughness correction: function number 0
 No correction is applied.
;
_pd_calc_method 'Rietveld Refinement'
_pd_phase_name F4_MIL-140A(Ce)
_pd_proc_info_datetime 2018-06-11T15:40:36
_pd_proc_ls_background_function
;   GSAS Background function number 2 with 20 terms.
 Cosine Fourier series
      1:    950.155     2:    204.031     3:   -2316.03     4:    6368.24    
      5:   -9326.04     6:    11811.1     7:   -11998.0     8:    11003.0    
      9:   -8285.45    10:    5482.48    11:   -2516.04    12:    565.414    
     13:    781.877    14:   -1073.84    15:    1111.31    16:   -704.333    
     17:    448.674    18:   -174.440    19:    69.3488    20:   -5.50785    
;
_pd_proc_ls_peak_cutoff 0.00500
_pd_proc_ls_profile_function
;
 CW Profile function number 3 with  19 terms
 Pseudovoigt profile coefficients as parameterized in
 P. Thompson, D.E. Cox & J.B. Hastings (1987). J. Appl. Cryst.,20,79-83.
 Asymmetry correction of L.W. Finger, D.E. Cox & A. P. Jephcoat (1994).
 J. Appl. Cryst.,27,892-900.
 #1(GU)   =    2.000 #2(GV)   =   -2.000 #3(GW)   =    1.634
 #4(GP)   =    0.100 #5(LX)   =    3.964 #6(LY)   =   10.597
 #7(S/L)  =   0.0167 #8(H/L)  =   0.0124
 #9(trns) =     0.00 #10(shft)=   0.0000
 #11(stec)=     0.00 #12(ptec)=     0.00 #13(sfec)=     0.00
 #14(L11) =    0.000 #15(L22) =    0.000 #16(L33) =    0.000
 #17(L12) =    0.000 #18(L13) =    0.000 #19(L23) =    0.000
 Peak tails are ignored  where the intensity is below 0.0050 times the peak
   Aniso. broadening axis   0.0   0.0   1.0
;
_pd_proc_ls_prof_R_factor 0.0713
_pd_proc_ls_prof_wR_expected 0.0390
_pd_proc_ls_prof_wR_factor 0.0944
_refine_ls_goodness_of_fit_all 2.60
_refine_ls_matrix_type full
_refine_ls_number_parameters 82
_refine_ls_number_restraints 51
_refine_ls_R_Fsqd_factor 0.12809
_refine_ls_shift/su_max 0.10
_refine_ls_shift/su_mean 0.03
_cod_data_source_file sc8b03765_si_002.cif
_cod_data_source_block MIL
_cod_depositor_comments
;
The following automatic conversions were performed:

data item '_geom_angle_publ_flag' value 'N' was changed to 'n' in
accordance with the
/home/saulius/struct/COD-crude-data/automatic-downloads/DataCite-retrospective/ACS/depositions/lib/dictionaries/cif_core.dic
dictionary named 'cif_core.dic' version 2.4.2 last updated on
2011-04-26 (65 times).

data item '_geom_bond_publ_flag' value 'N' was changed to 'n' in
accordance with the
/home/saulius/struct/COD-crude-data/automatic-downloads/DataCite-retrospective/ACS/depositions/lib/dictionaries/cif_core.dic
dictionary named 'cif_core.dic' version 2.4.2 last updated on
2011-04-26 (25 times).

Automatic conversion script
Id: cif_fix_values 6909 2019-04-08 15:41:33Z antanas 
;
_cod_original_cell_volume 2408.04(8)
_cod_database_code 4517032
_gsas_exptl_extinct_corr_t_min 1.00000
_gsas_exptl_extinct_corr_t_max 1.00000

loop_
_symmetry_equiv_pos_site_id
_symmetry_equiv_pos_as_xyz
1 +x,+y,+z
2 -x,+y,-z+1/2
3 -x,-y,-z
4 +x,-y,+z+1/2
5 +x+1/2,+y+1/2,+z
6 -x+1/2,+y+1/2,-z+1/2
7 -x+1/2,-y+1/2,-z
8 +x+1/2,-y+1/2,+z+1/2

loop_
_atom_site_type_symbol
_atom_site_label
_atom_site_fract_x
_atom_site_fract_y
_atom_site_fract_z
_atom_site_occupancy
_atom_site_thermal_displace_type
_atom_site_U_iso_or_equiv
_atom_site_symmetry_multiplicity
C C1 0.2165(6) 0.2743(22) 0.5952(30) 1.0 Uiso 0.025 8
C C2 0.2579(4) 0.3445(9) 0.6094(12) 1.0 Uiso 0.025 8
C C5 0.2963(5) 0.3181(17) 0.5065(23) 1.0 Uiso 0.025 8
F F7 0.2702(6) 0.4030(14) 0.7501(15) 1.0 Uiso 0.025 8
F F8 0.1811(6) 0.2817(14) 0.7049(17) 1.0 Uiso 0.025 8
C C8 0.3476(4) 0.3707(13) 0.5374(19) 1.0 Uiso 0.025 8
O O12 0.3651(9) 0.3861(19) 0.6841(21) 1.0 Uiso 0.025 8
O O13 0.3660(7) 0.4246(16) 0.4256(22) 1.0 Uiso 0.025 8
C C9 -0.04455(27) 0.4551(9) 0.1917(20) 1.0 Uiso 0.025 8
C C10 -0.04451(25) 0.5736(9) 0.1910(25) 1.0 Uiso 0.025 8
C C11 0.0 0.3959(10) 0.25 1.0 Uiso 0.025 4
C C12 0.0 0.6329(10) 0.25 1.0 Uiso 0.025 4
F F10 -0.0881(4) 0.6302(10) 0.1476(24) 1.0 Uiso 0.025 8
F F11 -0.0862(4) 0.3981(10) 0.1256(24) 1.0 Uiso 0.025 8
C C13 0.0 0.7599(10) 0.25 1.0 Uiso 0.025 4
O O14 0.0311(10) 0.8131(10) 0.173(4) 1.0 Uiso 0.025 8
C C14 0.0 0.2690(10) 0.25 1.0 Uiso 0.025 4
O O15 0.0322(9) 0.2156(10) 0.176(4) 1.0 Uiso 0.025 8
Ce Ce 0.55878(11) 0.51314(26) 0.1520(4) 1.0 Uiso 0.02352 8
O Ow 0.4624(8) 0.4912(31) 0.5792(14) 1.0 Uiso 0.025 8
O Ow2 0.6287(10) 0.3454(21) 0.4815(30) 1.0 Uiso 0.025 8

loop_
_atom_type_symbol
_atom_type_number_in_cell
_atom_type_scat_dispersion_real
_atom_type_scat_dispersion_imag
_atom_type_scat_Cromer_Mann_a1
_atom_type_scat_Cromer_Mann_a2
_atom_type_scat_Cromer_Mann_a3
_atom_type_scat_Cromer_Mann_a4
_atom_type_scat_Cromer_Mann_b1
_atom_type_scat_Cromer_Mann_b2
_atom_type_scat_Cromer_Mann_b3
_atom_type_scat_Cromer_Mann_b4
_atom_type_scat_Cromer_Mann_c
_atom_type_scat_source
C 64.0 0.000 0.000 2.31000 20.8439 1.02000 10.2075 1.58860 0.56870 0.86500 51.6512 0.21560 International_Tables_Vol_C
F 32.0 0.000 0.000 3.53920 10.2825 2.64120 4.29440 1.51700 0.26150 1.02430 26.1476 0.27760 International_Tables_Vol_C
O 48.0 0.000 0.000 3.04850 13.2771 2.28680 5.70110 1.54630 0.32390 0.86700 32.9089 0.25080 International_Tables_Vol_C
Ce 8.0 0.000 0.000 21.1671 2.81219 19.7695 0.22684 11.8513 17.6083 3.33049 127.113 1.86264 International_Tables_Vol_C

loop_
_diffrn_radiation_wavelength
_diffrn_radiation_wavelength_wt
_diffrn_radiation_type
_diffrn_radiation_wavelength_id
1.540500 1.000 'Cu K\a' 1
1.544300 0.500 'Cu K\a' 2

loop_
_geom_angle_atom_site_label_1
_geom_angle_atom_site_label_2
_geom_angle_atom_site_label_3
_geom_angle
_geom_angle_site_symmetry_1
_geom_angle_site_symmetry_3
_geom_angle_publ_flag
C2 C1 C5 131.9(4) 1_555 7_556 n
C2 C1 F8 119.87(12) 1_555 1_555 n
C5 C1 F8 107.9(7) 7_556 1_555 n
C1 C2 C5 115.3(6) 1_555 1_555 n
C1 C2 F7 119.90(13) 1_555 1_555 n
C5 C2 F7 120.00(13) 1_555 1_555 n
C1 C5 C2 112.8(5) 7_556 1_555 n
C1 C5 C8 126.1(8) 7_556 1_555 n
C2 C5 C8 119.81(12) 1_555 1_555 n
C5 C8 O12 117.3(8) 1_555 1_555 n
C5 C8 O13 119.98(13) 1_555 1_555 n
O12 C8 O13 119.97(13) 1_555 1_555 n
C8 O12 Ce 138.7(12) 1_555 3_666 n
C8 O13 Ce 144.3(12) 1_555 2_655 n
C10 C9 C11 119.89(20) 1_555 1_555 n
C10 C9 F11 119.89(11) 1_555 1_555 n
C11 C9 F11 120.05(12) 1_555 1_555 n
C9 C10 C12 119.83(15) 1_555 1_555 n
C9 C10 F10 119.88(19) 1_555 1_555 n
C12 C10 F10 120.04(12) 1_555 1_555 n
C9 C11 C9 120.28(23) 1_555 2_555 n
C9 C11 C14 119.86(11) 1_555 1_555 n
C9 C11 C14 119.86(11) 2_555 1_555 n
C10 C12 C10 120.29(19) 1_555 2_555 n
C10 C12 C13 119.86(9) 1_555 1_555 n
C10 C12 C13 119.86(9) 2_555 1_555 n
C12 C13 O14 120.02(14) 1_555 1_555 n
C12 C13 O14 120.02(14) 1_555 2_555 n
O14 C13 O14 119.96(28) 1_555 2_555 n
C13 O14 Ce 136.2(5) 1_555 5_455 n
C11 C14 O15 120.00(14) 1_555 1_555 n
C11 C14 O15 120.00(14) 1_555 2_555 n
O15 C14 O15 120.00(28) 1_555 2_555 n
C14 O15 Ce 136.2(5) 1_555 5_445 n
O12 Ce O13 73.9(6) 3_666 2_655 n
O12 Ce O14 128.2(9) 3_666 5_545 n
O12 Ce O15 74.1(9) 3_666 5_555 n
O12 Ce Ce 114.6(6) 3_666 2_655 n
O12 Ce Ow 134.3(9) 3_666 2_655 n
O12 Ce Ow 76.4(8) 3_666 3_666 n
O12 Ce Ow 146.1(10) 3_666 4_564 n
O13 Ce O14 81.9(6) 2_655 5_545 n
O13 Ce O15 133.3(6) 2_655 5_555 n
O13 Ce Ce 152.6(5) 2_655 2_655 n
O13 Ce Ow 80.7(7) 2_655 2_655 n
O13 Ce Ow 122.1(8) 2_655 3_666 n
O13 Ce Ow 139.7(9) 2_655 4_564 n
O14 Ce O15 144.75(28) 5_545 5_555 n
O14 Ce Ce 72.56(19) 5_545 2_655 n
O14 Ce Ow 83.4(12) 5_545 2_655 n
O14 Ce Ow 79.2(10) 5_545 3_666 n
O14 Ce Ow 72.9(11) 5_545 4_564 n
O15 Ce Ce 72.99(16) 5_555 2_655 n
O15 Ce Ow 98.7(13) 5_555 2_655 n
O15 Ce Ow 81.4(10) 5_555 3_666 n
O15 Ce Ow 76.0(11) 5_555 4_564 n
Ce Ce Ow 105.4(6) 2_655 2_655 n
Ce Ce Ow 44.1(5) 2_655 3_666 n
Ce Ce Ow 39.76(22) 2_655 4_564 n
Ow Ce Ow 148.4(10) 2_655 3_666 n
Ow Ce Ow 65.9(6) 2_655 4_564 n
Ow Ce Ow 83.8(6) 3_666 4_564 n
Ce Ow Ce 149.1(11) 2_655 3_666 n
Ce Ow Ce 114.1(6) 2_655 4_565 n
Ce Ow Ce 96.1(6) 3_666 4_565 n

loop_
_geom_bond_atom_site_label_1
_geom_bond_atom_site_label_2
_geom_bond_distance
_geom_bond_site_symmetry_2
_geom_bond_publ_flag
C1 C2 1.338(6) 1_555 n
C1 C5 1.370(6) 7_556 n
C1 F8 1.341(8) 1_555 n
C2 C5 1.395(6) 1_555 n
C2 F7 1.334(8) 1_555 n
C5 C8 1.456(6) 1_555 n
C8 O12 1.237(8) 1_555 n
C8 O13 1.234(8) 1_555 n
O12 Ce 2.537(18) 3_666 n
O13 Ce 2.341(12) 2_655 n
C9 C10 1.375(4) 1_555 n
C9 C11 1.3794(31) 1_555 n
C9 F11 1.325(8) 1_555 n
C10 C12 1.3802(32) 1_555 n
C10 F10 1.318(8) 1_555 n
C11 C14 1.472(5) 1_555 n
C12 C13 1.474(5) 1_555 n
C13 O14 1.233(6) 1_555 n
O14 Ce 2.440(12) 5_455 n
C14 O15 1.240(6) 1_555 n
O15 Ce 2.460(12) 5_445 n
Ce Ow 1.909(13) 2_655 n
Ce Ow 2.296(8) 3_666 n
Ce Ow 2.498(19) 4_564 n
Ce Ow2 2.894(24) 4_564 n
